data_7052052
loop_
_publ_author_name
'Alberto, Roger'
'Angst, Daniela'
'Ortner, Kirstin'
'Abram, Ulrich'
'Schubiger, P. August'
'Kaden, Thomas A.'

_publ_section_title
;
 Syntheses of a series of S6 thioether cages and their coordination
 chemistry with Ag+
;
_journal_issue 3
_journal_name_full 'New Journal of Chemistry'
_journal_page_first 409
_journal_paper_doi 10.1039/b606510b
_journal_volume 31
_journal_year 2007
_chemical_formula_moiety 'C21 H38 Ag F3 O3 S7'
_chemical_formula_sum 'C21 H38 Ag F3 O3 S7'
_chemical_formula_weight 727.80
_chemical_name_common 'S6-Ethylenecagesilver(i) trifluoromethylsulfonate'
_chemical_name_systematic 'S6-Ethylenecagesilver(I) trifluoromethylsulfonate'
_space_group_IT_number 19
_symmetry_cell_setting orthorhombic
_symmetry_space_group_name_Hall 'P 2ac 2ab'
_symmetry_space_group_name_H-M 'P 21 21 21'
_atom_sites_solution_hydrogens geom
_atom_sites_solution_primary direct
_atom_sites_solution_secondary difmap
_audit_creation_method SHELXL-97
_cell_angle_alpha 90.00
_cell_angle_beta 90.00
_cell_angle_gamma 90.00
_cell_formula_units_Z 4
_cell_length_a 10.3960(10)
_cell_length_b 15.421(2)
_cell_length_c 18.421(5)
_cell_measurement_reflns_used 24
_cell_measurement_temperature 208(2)
_cell_measurement_theta_max 13.50
_cell_measurement_theta_min 6.88
_cell_volume 2953.2(9)
_computing_cell_refinement SET4
_computing_data_collection CAD4
_computing_data_reduction 'PLATON, HELENA'
_computing_molecular_graphics ORTEP
_computing_publication_material WINGX
_computing_structure_refinement 'SHELXL-97 (Sheldrick, 1997)'
_computing_structure_solution 'SHELXS-97 (Sheldrick, 1990)'
_diffrn_ambient_temperature 208(2)
_diffrn_measured_fraction_theta_full 0.997
_diffrn_measured_fraction_theta_max 0.997
_diffrn_measurement_device_type CAD4
_diffrn_measurement_method 'omega scans'
_diffrn_radiation_monochromator graphite
_diffrn_radiation_source 'fine-focus sealed tube'
_diffrn_radiation_type MoK\a
_diffrn_radiation_wavelength 0.71073
_diffrn_reflns_av_R_equivalents 0.0454
_diffrn_reflns_av_sigmaI/netI 0.0803
_diffrn_reflns_limit_h_max 13
_diffrn_reflns_limit_h_min 0
_diffrn_reflns_limit_k_max 19
_diffrn_reflns_limit_k_min 0
_diffrn_reflns_limit_l_max 23
_diffrn_reflns_limit_l_min -23
_diffrn_reflns_number 6656
_diffrn_reflns_theta_full 26.49
_diffrn_reflns_theta_max 26.49
_diffrn_reflns_theta_min 3.24
_diffrn_standards_decay_% 5.5
_diffrn_standards_interval_count 400
_diffrn_standards_interval_time 3600
_diffrn_standards_number 3
_exptl_absorpt_coefficient_mu 1.219
_exptl_absorpt_correction_T_max 0.9552
_exptl_absorpt_correction_T_min 0.9050
_exptl_absorpt_correction_type psi-scan
_exptl_crystal_colour colourless
_exptl_crystal_density_diffrn 1.637
_exptl_crystal_density_method 'not measured'
_exptl_crystal_description plate
_exptl_crystal_F_000 1496
_exptl_crystal_size_max 0.40
_exptl_crystal_size_mid 0.30
_exptl_crystal_size_min 0.15
_refine_diff_density_max 0.823
_refine_diff_density_min -0.759
_refine_diff_density_rms 0.093
_refine_ls_abs_structure_details 'Flack H D (1983), Acta Cryst. A39, 876-881'
_refine_ls_abs_structure_Flack -0.04(6)
_refine_ls_extinction_method none
_refine_ls_goodness_of_fit_ref 1.029
_refine_ls_hydrogen_treatment constr
_refine_ls_matrix_type full
_refine_ls_number_parameters 316
_refine_ls_number_reflns 6098
_refine_ls_number_restraints 0
_refine_ls_restrained_S_all 1.029
_refine_ls_R_factor_all 0.1410
_refine_ls_R_factor_gt 0.0675
_refine_ls_shift/su_max 0.001
_refine_ls_shift/su_mean 0.000
_refine_ls_structure_factor_coef Fsqd
_refine_ls_weighting_details 'w=1/[\s^2^(Fo^2^)+(0.0521P)^2^+11.7659P] where P=(Fo^2^+2Fc^2^)/3'
_refine_ls_weighting_scheme calc
_refine_ls_wR_factor_gt 0.1353
_refine_ls_wR_factor_ref 0.1668
_reflns_number_gt 3743
_reflns_number_total 6098
_reflns_threshold_expression >2sigma(I)
_cod_data_source_file b606510b.txt
_cod_data_source_block ag24
_cod_depositor_comments
;
The following automatic conversions were performed:
'_exptl_absorpt_correction_type' value 'PSI-SCAN' changed to 'psi-scan'
according to '/home/saulius/struct/CIF-dictionaries/cif_core.dic'
dictionary named 'cif_core.dic' version 2.4.1 from 2010-06-29.

Automatic conversion script
Id: cif_fix_enum 1527 2010-12-29 10:47:43Z saulius 

The following automatic conversions were performed:

'_refine_ls_weighting_scheme' value 'calc
w=1/[\s^2^(Fo^2^)+(0.0521P)^2^+11.7659P] where P=(Fo^2^+2Fc^2^)/3'
was changed to 'calc'. New tag '_refine_ls_weighting_details' was
created. The value of the new tag was set to
'w=1/[\s^2^(Fo^2^)+(0.0521P)^2^+11.7659P] where P=(Fo^2^+2Fc^2^)/3'.

Automatic conversion script
Id: cif_fix_values 3143 2015-03-26 13:38:13Z robertas 
;
_cod_original_sg_symbol_H-M P2(1)2(1)2(1)
_cod_database_code 7052052

loop_
_symmetry_equiv_pos_as_xyz
'x, y, z'
'x+1/2, -y+1/2, -z'
'-x, y+1/2, -z+1/2'
'-x+1/2, -y, z+1/2'

loop_
_atom_site_label
_atom_site_type_symbol
_atom_site_fract_x
_atom_site_fract_y
_atom_site_fract_z
_atom_site_U_iso_or_equiv
_atom_site_adp_type
_atom_site_occupancy
_atom_site_calc_flag
_atom_site_refinement_flags
_atom_site_disorder_assembly
_atom_site_disorder_group
Ag Ag 0.79144(9) 0.02072(6) 0.97389(4) 0.0644(3) Uani 1 d . . .
C1 C 0.3694(12) 0.1156(8) 0.8885(6) 0.070(3) Uani 1 d . . .
H1 H 0.3261 0.1723 0.8947 0.084 Uiso 1 calc R . .
C2 C 0.5136(11) 0.1308(8) 0.8893(6) 0.067(3) Uani 1 d . . .
H2A H 0.5394 0.1574 0.8432 0.081 Uiso 1 calc R . .
H2B H 0.5577 0.0748 0.8934 0.081 Uiso 1 calc R . .
C3 C 0.5558(13) 0.1890(8) 0.9516(6) 0.073(4) Uani 1 d . . .
H3A H 0.5080 0.1726 0.9953 0.087 Uiso 1 calc R . .
H3B H 0.5327 0.2490 0.9398 0.087 Uiso 1 calc R . .
S4 S 0.7313(3) 0.18456(18) 0.97214(17) 0.0646(7) Uani 1 d . . .
C5 C 0.8074(14) 0.2247(7) 0.8918(6) 0.072(3) Uani 1 d . . .
H5A H 0.7569 0.2075 0.8493 0.087 Uiso 1 calc R . .
H5B H 0.8095 0.2883 0.8935 0.087 Uiso 1 calc R . .
C6 C 0.9453(14) 0.1900(9) 0.8840(7) 0.084(4) Uani 1 d . . .
H6A H 0.9919 0.2020 0.9291 0.101 Uiso 1 calc R . .
H6B H 0.9881 0.2224 0.8451 0.101 Uiso 1 calc R . .
S7 S 0.9595(3) 0.0757(2) 0.86442(15) 0.0622(8) Uani 1 d . . .
C8 C 0.9129(10) 0.0746(7) 0.7694(5) 0.054(3) Uani 1 d . . .
H8A H 0.8232 0.0936 0.7652 0.064 Uiso 1 calc R . .
H8B H 0.9664 0.1160 0.7426 0.064 Uiso 1 calc R . .
C9 C 0.9267(9) -0.0146(7) 0.7353(5) 0.054(3) Uani 1 d . . .
H9A H 0.9911 -0.0471 0.7630 0.065 Uiso 1 calc R . .
H9B H 0.9603 -0.0073 0.6860 0.065 Uiso 1 calc R . .
C10 C 0.8044(11) -0.0695(7) 0.7310(5) 0.054(3) Uani 1 d . . .
H10 H 0.8311 -0.1271 0.7127 0.065 Uiso 1 calc R . .
C12 C 0.3292(13) 0.0567(9) 0.9522(6) 0.077(4) Uani 1 d . . .
H12A H 0.3427 0.0892 0.9972 0.093 Uiso 1 calc R . .
H12B H 0.2366 0.0460 0.9479 0.093 Uiso 1 calc R . .
C13 C 0.3953(12) -0.0304(10) 0.9604(6) 0.081(4) Uani 1 d . . .
H13A H 0.4260 -0.0495 0.9127 0.097 Uiso 1 calc R . .
H13B H 0.3324 -0.0731 0.9776 0.097 Uiso 1 calc R . .
S14 S 0.5290(3) -0.0279(2) 1.02248(15) 0.0770(8) Uani 1 d . . .
C15 C 0.5703(12) -0.1410(8) 1.0263(7) 0.081(4) Uani 1 d . . .
H15A H 0.6289 -0.1499 1.0673 0.098 Uiso 1 calc R . .
H15B H 0.4919 -0.1741 1.0363 0.098 Uiso 1 calc R . .
C16 C 0.6327(13) -0.1777(8) 0.9586(7) 0.075(4) Uani 1 d . . .
H16A H 0.5827 -0.1603 0.9159 0.090 Uiso 1 calc R . .
H16B H 0.6321 -0.2412 0.9611 0.090 Uiso 1 calc R . .
S17 S 0.7985(3) -0.13956(19) 0.94860(14) 0.0638(7) Uani 1 d . . .
C18 C 0.8258(11) -0.1439(7) 0.8532(6) 0.063(3) Uani 1 d . . .
H18A H 0.9161 -0.1289 0.8443 0.076 Uiso 1 calc R . .
H18B H 0.8137 -0.2040 0.8373 0.076 Uiso 1 calc R . .
C19 C 0.7416(9) -0.0852(7) 0.8046(5) 0.052(3) Uani 1 d . . .
H19A H 0.6575 -0.1126 0.7974 0.063 Uiso 1 calc R . .
H19B H 0.7278 -0.0295 0.8289 0.063 Uiso 1 calc R . .
C22 C 0.3267(12) 0.0767(7) 0.8145(6) 0.068(3) Uani 1 d . . .
H22A H 0.3836 0.0283 0.8022 0.082 Uiso 1 calc R . .
H22B H 0.2392 0.0538 0.8193 0.082 Uiso 1 calc R . .
C23 C 0.3295(11) 0.1418(9) 0.7541(7) 0.072(3) Uani 1 d . . .
H23A H 0.4190 0.1510 0.7392 0.087 Uiso 1 calc R . .
H23B H 0.2962 0.1972 0.7722 0.087 Uiso 1 calc R . .
S24 S 0.2384(3) 0.1103(2) 0.67689(18) 0.0695(9) Uani 1 d . . .
C25 C 0.3259(9) 0.0167(8) 0.6445(5) 0.058(3) Uani 1 d . . .
H25A H 0.3512 -0.0189 0.6862 0.069 Uiso 1 calc R . .
H25B H 0.2688 -0.0183 0.6139 0.069 Uiso 1 calc R . .
C26 C 0.4440(9) 0.0399(6) 0.6018(5) 0.046(2) Uani 1 d . . .
H26A H 0.5026 0.0741 0.6321 0.055 Uiso 1 calc R . .
H26B H 0.4198 0.0752 0.5597 0.055 Uiso 1 calc R . .
S27 S 0.5246(3) -0.05804(18) 0.57144(14) 0.0511(6) Uani 1 d . . .
C28 C 0.6076(9) -0.0943(7) 0.6504(5) 0.047(2) Uani 1 d . . .
H28A H 0.5453 -0.1015 0.6899 0.056 Uiso 1 calc R . .
H28B H 0.6453 -0.1513 0.6404 0.056 Uiso 1 calc R . .
C29 C 0.7138(11) -0.0333(7) 0.6758(5) 0.055(2) Uani 1 d . . .
H29A H 0.7639 -0.0154 0.6333 0.065 Uiso 1 calc R . .
H29B H 0.6737 0.0188 0.6961 0.065 Uiso 1 calc R . .
S30 S 0.8508(3) -0.2680(2) 1.18063(18) 0.0633(8) Uani 1 d . . .
O31 O 0.9345(7) -0.3389(6) 1.1979(5) 0.075(2) Uani 1 d . . .
O32 O 0.8552(10) -0.2463(7) 1.1027(5) 0.103(3) Uani 1 d . . .
O33 O 0.8489(8) -0.1975(6) 1.2281(5) 0.081(3) Uani 1 d . . .
C34 C 0.715(2) -0.3140(7) 1.1917(9) 0.148(10) Uani 1 d . . .
F35 F 0.6764(6) -0.3796(5) 1.1406(5) 0.089(2) Uani 1 d . . .
F36 F 0.6790(8) -0.3475(5) 1.2545(4) 0.102(3) Uani 1 d . . .
F37 F 0.6011(7) -0.2581(5) 1.1763(6) 0.100(3) Uani 1 d . . .

loop_
_atom_site_aniso_label
_atom_site_aniso_U_11
_atom_site_aniso_U_22
_atom_site_aniso_U_33
_atom_site_aniso_U_23
_atom_site_aniso_U_13
_atom_site_aniso_U_12
Ag 0.0711(6) 0.0619(5) 0.0603(4) -0.0049(4) -0.0111(5) -0.0001(5)
C1 0.062(8) 0.076(9) 0.073(7) -0.022(6) 0.008(6) 0.005(7)
C2 0.064(8) 0.075(9) 0.063(6) -0.011(6) -0.014(6) 0.010(7)
C3 0.094(9) 0.055(7) 0.069(7) -0.021(6) -0.017(7) 0.018(7)
S4 0.073(2) 0.0538(16) 0.0671(14) -0.0127(14) -0.0186(16) 0.0022(15)
C5 0.091(10) 0.046(7) 0.079(7) -0.003(6) -0.011(7) -0.015(7)
C6 0.087(10) 0.094(11) 0.071(8) 0.000(7) -0.015(7) -0.045(9)
S7 0.0510(17) 0.079(2) 0.0565(15) 0.0007(14) -0.0089(13) -0.0080(16)
C8 0.048(6) 0.058(8) 0.054(6) 0.007(5) -0.001(5) -0.012(5)
C9 0.045(6) 0.059(7) 0.058(5) 0.005(6) -0.001(4) -0.005(6)
C10 0.052(6) 0.050(6) 0.062(6) 0.009(5) 0.002(5) -0.006(6)
C12 0.085(9) 0.093(9) 0.053(6) -0.006(6) 0.010(6) -0.020(8)
C13 0.079(8) 0.105(11) 0.059(7) 0.009(8) 0.002(6) -0.020(8)
S14 0.091(2) 0.088(2) 0.0523(13) -0.0002(18) -0.0025(16) -0.012(2)
C15 0.081(9) 0.095(10) 0.068(7) 0.030(8) -0.003(8) -0.019(8)
C16 0.086(9) 0.059(8) 0.081(9) 0.016(6) 0.005(7) -0.026(7)
S17 0.0671(18) 0.0622(18) 0.0619(15) 0.0182(13) -0.0127(14) -0.0056(17)
C18 0.058(8) 0.052(7) 0.079(7) -0.002(6) 0.004(6) 0.003(6)
C19 0.047(6) 0.055(7) 0.054(5) -0.003(5) -0.006(5) -0.002(5)
C22 0.065(8) 0.061(8) 0.079(7) -0.002(6) 0.002(6) -0.002(6)
C23 0.049(7) 0.077(9) 0.091(8) -0.001(7) 0.014(6) 0.005(6)
S24 0.0500(19) 0.073(2) 0.0850(19) -0.0046(16) 0.0086(15) 0.0079(15)
C25 0.045(6) 0.066(7) 0.062(5) -0.010(6) 0.005(4) -0.004(6)
C26 0.036(5) 0.041(7) 0.059(5) 0.001(4) 0.000(4) 0.007(4)
S27 0.0562(16) 0.0496(16) 0.0474(13) -0.0021(11) 0.0023(12) -0.0010(14)
C28 0.044(6) 0.045(6) 0.052(5) -0.003(5) -0.003(4) -0.011(5)
C29 0.054(6) 0.054(7) 0.055(5) 0.000(5) -0.001(5) -0.008(6)
S30 0.0419(15) 0.065(2) 0.083(2) -0.0050(17) -0.0064(14) 0.0051(15)
O31 0.051(5) 0.079(6) 0.094(6) 0.011(5) -0.013(4) 0.026(4)
O32 0.093(7) 0.139(9) 0.077(6) 0.053(6) 0.009(5) 0.005(6)
O33 0.049(5) 0.078(6) 0.117(7) -0.036(5) 0.011(5) -0.014(4)
C34 0.30(3) 0.005(5) 0.136(12) 0.006(7) 0.138(16) -0.004(10)
F35 0.055(4) 0.073(5) 0.139(6) -0.031(4) 0.002(4) -0.006(4)
F36 0.101(7) 0.091(6) 0.114(6) 0.016(5) 0.009(5) -0.038(5)
F37 0.049(4) 0.056(5) 0.194(9) -0.009(5) -0.023(5) 0.013(4)

loop_
_atom_type_symbol
_atom_type_description
_atom_type_scat_dispersion_real
_atom_type_scat_dispersion_imag
_atom_type_scat_source
C C 0.0033 0.0016 'International Tables Vol C Tables 4.2.6.8 and 6.1.1.4'
H H 0.0000 0.0000 'International Tables Vol C Tables 4.2.6.8 and 6.1.1.4'
O O 0.0106 0.0060 'International Tables Vol C Tables 4.2.6.8 and 6.1.1.4'
S S 0.1246 0.1234 'International Tables Vol C Tables 4.2.6.8 and 6.1.1.4'
Ag Ag -0.8971 1.1015 'International Tables Vol C Tables 4.2.6.8 and 6.1.1.4'
F F 0.0171 0.0103 'International Tables Vol C Tables 4.2.6.8 and 6.1.1.4'

loop_
_geom_angle_atom_site_label_1
_geom_angle_atom_site_label_2
_geom_angle_atom_site_label_3
_geom_angle
_geom_angle_site_symmetry_1
_geom_angle_site_symmetry_3
_geom_angle_publ_flag
S17 Ag S4 163.37(10) . . ?
S17 Ag S27 108.26(9) . 4_655 ?
S4 Ag S27 88.36(9) . 4_655 ?
S17 Ag S7 98.39(10) . . ?
S4 Ag S7 81.21(10) . . ?
S27 Ag S7 88.43(8) 4_655 . ?
S17 Ag S14 80.48(11) . . ?
S4 Ag S14 91.61(10) . . ?
S27 Ag S14 120.45(9) 4_655 . ?
S7 Ag S14 150.18(9) . . ?
C2 C1 C12 110.6(11) . . ?
C2 C1 C22 110.5(9) . . ?
C12 C1 C22 111.3(10) . . ?
C1 C2 C3 112.6(10) . . ?
C2 C3 S4 114.4(8) . . ?
C5 S4 C3 104.6(6) . . ?
C5 S4 Ag 103.9(4) . . ?
C3 S4 Ag 105.9(4) . . ?
C6 C5 S4 111.7(9) . . ?
C5 C6 S7 115.8(9) . . ?
C6 S7 C8 100.3(6) . . ?
C6 S7 Ag 95.8(5) . . ?
C8 S7 Ag 121.6(4) . . ?
C9 C8 S7 112.4(7) . . ?
C8 C9 C10 116.4(9) . . ?
C29 C10 C19 113.3(9) . . ?
C29 C10 C9 110.6(8) . . ?
C19 C10 C9 113.4(8) . . ?
C13 C12 C1 118.4(11) . . ?
C12 C13 S14 113.2(9) . . ?
C15 S14 C13 100.9(7) . . ?
C15 S14 Ag 92.2(4) . . ?
C13 S14 Ag 121.6(4) . . ?
C16 C15 S14 115.6(8) . . ?
C15 C16 S17 111.4(9) . . ?
C18 S17 C16 103.7(6) . . ?
C18 S17 Ag 102.9(4) . . ?
C16 S17 Ag 105.6(4) . . ?
C19 C18 S17 117.3(8) . . ?
C10 C19 C18 111.4(9) . . ?
C23 C22 C1 112.8(10) . . ?
C22 C23 S24 113.6(9) . . ?
C23 S24 C25 102.4(5) . . ?
C26 C25 S24 113.2(8) . . ?
C25 C26 S27 109.9(7) . . ?
C28 S27 C26 103.5(5) . . ?
C28 S27 Ag 105.6(3) . 4_654 ?
C26 S27 Ag 110.9(3) . 4_654 ?
C29 C28 S27 114.1(7) . . ?
C10 C29 C28 115.8(8) . . ?
O33 S30 O31 117.7(6) . . ?
O33 S30 O32 115.7(6) . . ?
O31 S30 O32 111.7(6) . . ?
O33 S30 C34 104.7(6) . . ?
O31 S30 C34 99.8(7) . . ?
O32 S30 C34 104.6(8) . . ?
F36 C34 F35 102.7(10) . . ?
F36 C34 F37 99.9(13) . . ?
F35 C34 F37 93.6(16) . . ?
F36 C34 S30 122.4(18) . . ?
F35 C34 S30 118.3(10) . . ?
F37 C34 S30 114.9(7) . . ?

loop_
_geom_bond_atom_site_label_1
_geom_bond_atom_site_label_2
_geom_bond_distance
_geom_bond_site_symmetry_2
_geom_bond_publ_flag
Ag S17 2.516(3) . ?
Ag S4 2.603(3) . ?
Ag S27 2.687(3) 4_655 ?
Ag S7 2.800(3) . ?
Ag S14 2.967(3) . ?
C1 C2 1.517(16) . ?
C1 C12 1.541(16) . ?
C1 C22 1.553(15) . ?
C2 C3 1.522(14) . ?
C3 S4 1.864(13) . ?
S4 C5 1.789(12) . ?
C5 C6 1.538(19) . ?
C6 S7 1.805(14) . ?
S7 C8 1.817(10) . ?
C8 C9 1.519(15) . ?
C9 C10 1.530(14) . ?
C10 C29 1.494(14) . ?
C10 C19 1.523(13) . ?
C12 C13 1.516(17) . ?
C13 S14 1.800(12) . ?
S14 C15 1.797(13) . ?
C15 C16 1.516(17) . ?
C16 S17 1.831(12) . ?
S17 C18 1.782(11) . ?
C18 C19 1.545(14) . ?
C22 C23 1.499(16) . ?
C23 S24 1.776(13) . ?
S24 C25 1.807(11) . ?
C25 C26 1.502(13) . ?
C26 S27 1.815(9) . ?
S27 C28 1.781(10) . ?
S27 Ag 2.687(3) 4_654 ?
C28 C29 1.523(13) . ?
S30 O33 1.395(8) . ?
S30 O31 1.434(8) . ?
S30 O32 1.474(8) . ?
S30 C34 1.60(2) . ?
C34 F36 1.320(14) . ?
C34 F35 1.438(18) . ?
C34 F37 1.49(2) . ?
